data_7107501
loop_
_publ_author_name
'Wuming Yan'
'Xiaohan Ye'
'Keith Weise'
'Jeffrey L. Petersen'
'Xiaodong Shi'

_publ_section_title
;
 Synthesis of allene triazole through iron catalyzed regioselective
 addition to propargyl alcohols
;
_journal_name_full Chem.Commun.
_journal_page_first 3521
_journal_paper_doi 10.1039/c2cc17522c
_journal_volume 48
_journal_year 2012
_chemical_formula_sum 'C27 H26 N6 Si'
_chemical_formula_weight 462.63
_chemical_name_systematic
;
?
;
_space_group_IT_number 2
_symmetry_space_group_name_Hall '-P 1'
_symmetry_space_group_name_H-M 'P -1'
_atom_sites_solution_hydrogens geom
_atom_sites_solution_primary direct
_atom_sites_solution_secondary difmap
_audit_creation_method SHELXL-97
_cell_angle_alpha 114.773(2)
_cell_angle_beta 92.532(2)
_cell_angle_gamma 96.523(2)
_cell_formula_units_Z 4
_cell_length_a 12.0515(12)
_cell_length_b 15.0765(15)
_cell_length_c 15.9874(16)
_cell_measurement_temperature 293(2)
_cell_volume 2606.8(5)
_computing_structure_refinement 'SHELXL-97 (Sheldrick, 1997)'
_computing_structure_solution 'SHELXS-97 (Sheldrick, 1990)'
_diffrn_ambient_temperature 293(2)
_diffrn_measured_fraction_theta_full 0.968
_diffrn_measured_fraction_theta_max 0.968
_diffrn_radiation_monochromator graphite
_diffrn_radiation_source 'fine-focus sealed tube'
_diffrn_radiation_type MoK\a
_diffrn_radiation_wavelength 0.71073
_diffrn_reflns_av_R_equivalents 0.0405
_diffrn_reflns_av_sigmaI/netI 0.0834
_diffrn_reflns_limit_h_max 14
_diffrn_reflns_limit_h_min -15
_diffrn_reflns_limit_k_max 19
_diffrn_reflns_limit_k_min -19
_diffrn_reflns_limit_l_max 20
_diffrn_reflns_limit_l_min -18
_diffrn_reflns_number 18732
_diffrn_reflns_theta_full 27.57
_diffrn_reflns_theta_max 27.57
_diffrn_reflns_theta_min 1.41
_exptl_absorpt_coefficient_mu 0.116
_exptl_absorpt_correction_T_max 0.9897
_exptl_absorpt_correction_T_min 0.9530
_exptl_crystal_density_diffrn 1.179
_exptl_crystal_density_method 'not measured'
_exptl_crystal_F_000 976
_exptl_crystal_size_max 0.42
_exptl_crystal_size_mid 0.30
_exptl_crystal_size_min 0.09
_refine_diff_density_max 0.345
_refine_diff_density_min -0.231
_refine_diff_density_rms 0.042
_refine_ls_extinction_method none
_refine_ls_goodness_of_fit_ref 1.032
_refine_ls_hydrogen_treatment mixed
_refine_ls_matrix_type full
_refine_ls_number_parameters 619
_refine_ls_number_reflns 11679
_refine_ls_number_restraints 0
_refine_ls_restrained_S_all 1.032
_refine_ls_R_factor_all 0.1073
_refine_ls_R_factor_gt 0.0635
_refine_ls_shift/su_max 0.000
_refine_ls_shift/su_mean 0.000
_refine_ls_structure_factor_coef Fsqd
_refine_ls_weighting_details 'calc w=1/[\s^2^(Fo^2^)+(0.0921P)^2^+0.1459P] where P=(Fo^2^+2Fc^2^)/3'
_refine_ls_weighting_scheme calc
_refine_ls_wR_factor_gt 0.1728
_refine_ls_wR_factor_ref 0.2013
_reflns_number_gt 6972
_reflns_number_total 11679
_reflns_threshold_expression >2sigma(I)
_cod_data_source_file c2cc17522c.txt
_cod_data_source_block xs40ccd
_cod_database_code 7107501

loop_
_symmetry_equiv_pos_as_xyz
'x, y, z'
'-x, -y, -z'

loop_
_atom_site_label
_atom_site_type_symbol
_atom_site_fract_x
_atom_site_fract_y
_atom_site_fract_z
_atom_site_U_iso_or_equiv
_atom_site_adp_type
_atom_site_occupancy
_atom_site_symmetry_multiplicity
_atom_site_calc_flag
_atom_site_refinement_flags
Si1 Si 0.68238(6) 0.02322(5) 0.31350(5) 0.0649(2) Uani 1 1 d .
Si2 Si 0.16716(6) 0.54822(5) 0.30806(5) 0.0701(2) Uani 1 1 d .
N1 N 0.84404(19) 0.03313(16) 0.06835(15) 0.0815(7) Uani 1 1 d .
N2 N 0.8542(2) 0.01687(17) -0.01825(16) 0.0888(7) Uani 1 1 d .
N3 N 0.91513(17) 0.09689(15) -0.01754(14) 0.0689(5) Uani 1 1 d .
N4 N 0.64034(13) 0.21425(13) 0.32775(12) 0.0546(4) Uani 1 1 d .
N5 N 0.53763(15) 0.18875(16) 0.35100(15) 0.0711(6) Uani 1 1 d .
N6 N 0.48217(17) 0.26240(18) 0.37330(17) 0.0808(6) Uani 1 1 d .
N7 N 0.4199(2) 0.60441(15) -0.02165(14) 0.0815(7) Uani 1 1 d .
N8 N 0.3447(2) 0.53448(19) -0.02336(16) 0.1014(9) Uani 1 1 d .
N9 N 0.3358(2) 0.54853(18) 0.06288(15) 0.0974(9) Uani 1 1 d .
N10 N 0.16588(15) 0.75005(13) 0.33518(13) 0.0601(5) Uani 1 1 d .
N11 N 0.07177(19) 0.74420(18) 0.37849(19) 0.0916(8) Uani 1 1 d .
N12 N 0.0344(2) 0.8282(2) 0.4090(2) 0.1055(9) Uani 1 1 d .
C1 C 0.90126(16) 0.16475(15) 0.22704(15) 0.0517(5) Uani 1 1 d .
C2 C 0.80610(17) 0.15754(16) 0.26313(15) 0.0564(5) Uani 1 1 d .
C3 C 0.71510(16) 0.14262(16) 0.29924(15) 0.0538(5) Uani 1 1 d .
C4 C 0.89923(16) 0.12380(15) 0.12509(15) 0.0547(5) Uani 1 1 d .
C5 C 0.9455(2) 0.16357(17) 0.06985(16) 0.0682(6) Uani 1 1 d .
H5 H 0.9894 0.2249 0.0891 0.082 Uiso 1 1 calc R
C6 C 0.9439(3) 0.0970(2) -0.10567(19) 0.0971(10) Uani 1 1 d .
H6A H 0.8773 0.0722 -0.1498 0.117 Uiso 1 1 calc R
H6B H 0.9992 0.0533 -0.1304 0.117 Uiso 1 1 calc R
C7 C 0.9898(3) 0.1988(2) -0.09383(17) 0.0776(7) Uani 1 1 d .
C8 C 1.1039(3) 0.2312(3) -0.0747(2) 0.1004(10) Uani 1 1 d .
H8 H 1.1516 0.1887 -0.0701 0.120 Uiso 1 1 calc R
C9 C 1.1488(3) 0.3231(3) -0.0625(3) 0.1157(13) Uani 1 1 d .
H9 H 1.2257 0.3437 -0.0483 0.139 Uiso 1 1 calc R
C10 C 1.0794(4) 0.3844(3) -0.0714(3) 0.1249(15) Uani 1 1 d .
H10 H 1.1100 0.4467 -0.0648 0.150 Uiso 1 1 calc R
C11 C 0.9667(4) 0.3567(3) -0.0896(3) 0.1218(13) Uani 1 1 d .
H11 H 0.9206 0.4001 -0.0947 0.146 Uiso 1 1 calc R
C12 C 0.9201(3) 0.2627(2) -0.1008(2) 0.0966(9) Uani 1 1 d .
H12 H 0.8428 0.2432 -0.1129 0.116 Uiso 1 1 calc R
C13 C 1.00891(16) 0.21317(15) 0.28693(15) 0.0516(5) Uani 1 1 d .
C14 C 1.11185(17) 0.20130(16) 0.25135(16) 0.0570(5) Uani 1 1 d .
H14 H 1.1144 0.1639 0.1883 0.068 Uiso 1 1 calc R
C15 C 1.21084(18) 0.24456(18) 0.30883(17) 0.0652(6) Uani 1 1 d .
H15 H 1.2793 0.2359 0.2840 0.078 Uiso 1 1 calc R
C16 C 1.2090(2) 0.29962(18) 0.40128(18) 0.0689(6) Uani 1 1 d .
H16 H 1.2758 0.3286 0.4394 0.083 Uiso 1 1 calc R
C17 C 1.1080(2) 0.3120(2) 0.43775(18) 0.0802(7) Uani 1 1 d .
H17 H 1.1064 0.3493 0.5009 0.096 Uiso 1 1 calc R
C18 C 1.0085(2) 0.26937(19) 0.38131(17) 0.0739(7) Uani 1 1 d .
H18 H 0.9405 0.2784 0.4069 0.089 Uiso 1 1 calc R
C19 C 0.64940(17) 0.30907(16) 0.33560(14) 0.0536(5) Uani 1 1 d .
C20 C 0.7343(2) 0.37199(17) 0.32238(17) 0.0661(6) Uani 1 1 d .
H20 H 0.8029 0.3524 0.3036 0.079 Uiso 1 1 calc R
C21 C 0.7100(2) 0.46449(19) 0.33886(19) 0.0794(7) Uani 1 1 d .
H21 H 0.7642 0.5085 0.3308 0.095 Uiso 1 1 calc R
C22 C 0.6073(3) 0.4951(2) 0.36715(19) 0.0846(8) Uani 1 1 d .
H22 H 0.5949 0.5583 0.3770 0.102 Uiso 1 1 calc R
C23 C 0.5243(2) 0.4333(2) 0.38063(19) 0.0831(8) Uani 1 1 d .
H23 H 0.4558 0.4532 0.3994 0.100 Uiso 1 1 calc R
C24 C 0.54775(19) 0.33869(19) 0.36472(16) 0.0657(6) Uani 1 1 d .
C25 C 0.5715(3) -0.0598(2) 0.2217(2) 0.1157(12) Uani 1 1 d .
H25A H 0.5981 -0.0751 0.1622 0.173 Uiso 1 1 calc R
H25B H 0.5060 -0.0279 0.2264 0.173 Uiso 1 1 calc R
H25C H 0.5528 -0.1197 0.2289 0.173 Uiso 1 1 calc R
C26 C 0.6407(3) 0.0490(3) 0.4301(2) 0.1062(11) Uani 1 1 d .
H26A H 0.6386 -0.0097 0.4402 0.159 Uiso 1 1 calc R
H26B H 0.5676 0.0693 0.4352 0.159 Uiso 1 1 calc R
H26C H 0.6941 0.1006 0.4757 0.159 Uiso 1 1 calc R
C27 C 0.8145(3) -0.0303(3) 0.2972(3) 0.1283(14) Uani 1 1 d .
H27A H 0.8071 -0.0861 0.3118 0.192 Uiso 1 1 calc R
H27B H 0.8748 0.0185 0.3373 0.192 Uiso 1 1 calc R
H27C H 0.8303 -0.0510 0.2340 0.192 Uiso 1 1 calc R
C28 C 0.41068(17) 0.66535(14) 0.22157(14) 0.0499(5) Uani 1 1 d .
C29 C 0.31522(17) 0.67029(15) 0.26041(14) 0.0534(5) Uani 1 1 d .
C30 C 0.22247(17) 0.66595(15) 0.29776(15) 0.0539(5) Uani 1 1 d .
C31 C 0.40508(18) 0.62887(15) 0.11991(14) 0.0535(5) Uani 1 1 d .
C32 C 0.4618(3) 0.66296(18) 0.06555(17) 0.0873(9) Uani 1 1 d .
H32 H 0.5187 0.7166 0.0851 0.105 Uiso 1 1 calc R
C33 C 0.4534(4) 0.6043(2) -0.1085(2) 0.1250(15) Uani 1 1 d .
H33A H 0.3925 0.5692 -0.1571 0.150 Uiso 1 1 calc R
H33B H 0.5178 0.5696 -0.1257 0.150 Uiso 1 1 calc R
C34 C 0.4829(3) 0.70705(18) -0.10069(15) 0.0724(7) Uani 1 1 d .
C35 C 0.5929(3) 0.7450(3) -0.0968(2) 0.1064(11) Uani 1 1 d .
H35 H 0.6484 0.7064 -0.0985 0.128 Uiso 1 1 calc R
C36 C 0.6231(4) 0.8363(3) -0.0905(3) 0.152(2) Uani 1 1 d .
H36 H 0.6985 0.8601 -0.0876 0.182 Uiso 1 1 calc R
C37 C 0.5475(7) 0.8909(4) -0.0885(3) 0.151(2) Uani 1 1 d .
H37 H 0.5706 0.9540 -0.0837 0.181 Uiso 1 1 calc R
C38 C 0.4374(5) 0.8616(3) -0.0929(3) 0.1331(17) Uani 1 1 d .
H38 H 0.3850 0.9025 -0.0927 0.160 Uiso 1 1 calc R
C39 C 0.4036(3) 0.7666(3) -0.0978(2) 0.1036(10) Uani 1 1 d .
H39 H 0.3281 0.7445 -0.0991 0.124 Uiso 1 1 calc R
C40 C 0.52150(17) 0.69713(14) 0.27883(14) 0.0508(5) Uani 1 1 d .
C41 C 0.62091(18) 0.67322(17) 0.23941(16) 0.0616(6) Uani 1 1 d .
H41 H 0.6192 0.6362 0.1758 0.074 Uiso 1 1 calc R
C42 C 0.7230(2) 0.70450(19) 0.29477(19) 0.0726(7) Uani 1 1 d .
H42 H 0.7889 0.6882 0.2676 0.087 Uiso 1 1 calc R
C43 C 0.7278(2) 0.7589(2) 0.38856(19) 0.0760(7) Uani 1 1 d .
H43 H 0.7964 0.7805 0.4249 0.091 Uiso 1 1 calc R
C44 C 0.6296(2) 0.7812(2) 0.42834(18) 0.0780(7) Uani 1 1 d .
H44 H 0.6318 0.8164 0.4922 0.094 Uiso 1 1 calc R
C45 C 0.5279(2) 0.75164(18) 0.37441(16) 0.0657(6) Uani 1 1 d .
H45 H 0.4625 0.7684 0.4024 0.079 Uiso 1 1 calc R
C46 C 0.18904(18) 0.84314(16) 0.33885(15) 0.0574(5) Uani 1 1 d .
C47 C 0.2732(2) 0.88996(17) 0.30846(17) 0.0698(6) Uani 1 1 d .
H47 H 0.3307 0.8576 0.2777 0.084 Uiso 1 1 calc R
C48 C 0.2669(3) 0.9864(2) 0.3262(2) 0.0863(8) Uani 1 1 d .
H48 H 0.3219 1.0203 0.3071 0.104 Uiso 1 1 calc R
C49 C 0.1813(3) 1.0353(2) 0.3717(2) 0.0923(9) Uani 1 1 d .
H49 H 0.1795 1.1002 0.3810 0.111 Uiso 1 1 calc R
C50 C 0.1003(3) 0.9905(2) 0.4028(2) 0.0950(9) Uani 1 1 d .
H50 H 0.0442 1.0240 0.4346 0.114 Uiso 1 1 calc R
C51 C 0.1042(2) 0.89174(19) 0.3852(2) 0.0768(7) Uani 1 1 d .
C52 C 0.0187(3) 0.5043(3) 0.2576(3) 0.1457(17) Uani 1 1 d .
H52A H -0.0065 0.4435 0.2613 0.219 Uiso 1 1 calc R
H52B H 0.0130 0.4938 0.1939 0.219 Uiso 1 1 calc R
H52C H -0.0271 0.5530 0.2914 0.219 Uiso 1 1 calc R
C53 C 0.1869(4) 0.5733(3) 0.4322(3) 0.1423(17) Uani 1 1 d .
H53A H 0.1745 0.5121 0.4380 0.213 Uiso 1 1 calc R
H53B H 0.1343 0.6151 0.4655 0.213 Uiso 1 1 calc R
H53C H 0.2620 0.6055 0.4574 0.213 Uiso 1 1 calc R
C54 C 0.2544(3) 0.4568(2) 0.2392(2) 0.0982(10) Uani 1 1 d .
H54A H 0.3319 0.4805 0.2626 0.147 Uiso 1 1 calc R
H54B H 0.2444 0.4464 0.1757 0.147 Uiso 1 1 calc R
H54C H 0.2325 0.3956 0.2432 0.147 Uiso 1 1 calc R

loop_
_atom_site_aniso_label
_atom_site_aniso_U_11
_atom_site_aniso_U_22
_atom_site_aniso_U_33
_atom_site_aniso_U_23
_atom_site_aniso_U_13
_atom_site_aniso_U_12
Si1 0.0665(4) 0.0655(4) 0.0656(4) 0.0301(3) 0.0175(3) 0.0087(3)
Si2 0.0840(5) 0.0648(4) 0.0734(5) 0.0369(4) 0.0330(4) 0.0178(3)
N1 0.0840(14) 0.0752(14) 0.0651(14) 0.0175(11) 0.0135(11) -0.0197(11)
N2 0.0958(17) 0.0800(15) 0.0648(14) 0.0156(12) 0.0052(12) -0.0254(13)
N3 0.0793(13) 0.0645(12) 0.0524(11) 0.0183(9) 0.0037(10) -0.0029(10)
N4 0.0399(9) 0.0678(11) 0.0591(11) 0.0296(9) 0.0107(7) 0.0073(7)
N5 0.0470(10) 0.0926(15) 0.0882(15) 0.0502(13) 0.0219(10) 0.0144(10)
N6 0.0549(12) 0.1071(17) 0.0993(17) 0.0558(14) 0.0286(11) 0.0304(11)
N7 0.1277(19) 0.0596(12) 0.0453(11) 0.0159(9) 0.0132(11) -0.0087(12)
N8 0.125(2) 0.0943(17) 0.0561(14) 0.0168(12) 0.0072(13) -0.0355(15)
N9 0.1192(19) 0.0917(16) 0.0510(13) 0.0142(11) 0.0123(12) -0.0392(14)
N10 0.0529(10) 0.0601(11) 0.0688(12) 0.0261(9) 0.0193(9) 0.0142(8)
N11 0.0746(14) 0.0855(15) 0.127(2) 0.0488(15) 0.0548(14) 0.0310(12)
N12 0.0848(17) 0.0964(18) 0.148(3) 0.0525(18) 0.0556(17) 0.0459(14)
C1 0.0437(10) 0.0537(11) 0.0579(13) 0.0236(10) 0.0108(9) 0.0064(8)
C2 0.0473(11) 0.0612(13) 0.0588(13) 0.0239(11) 0.0076(9) 0.0069(9)
C3 0.0424(10) 0.0634(13) 0.0543(12) 0.0250(10) 0.0063(9) 0.0029(9)
C4 0.0447(11) 0.0551(12) 0.0584(13) 0.0195(10) 0.0062(9) 0.0033(9)
C5 0.0845(16) 0.0571(13) 0.0521(14) 0.0179(11) 0.0042(12) -0.0090(11)
C6 0.150(3) 0.0796(19) 0.0522(15) 0.0229(14) 0.0118(17) -0.0014(18)
C7 0.104(2) 0.0758(17) 0.0463(13) 0.0224(12) 0.0050(13) 0.0013(15)
C8 0.095(2) 0.116(3) 0.083(2) 0.0342(19) 0.0158(17) 0.0166(19)
C9 0.105(3) 0.125(3) 0.101(3) 0.042(2) 0.018(2) -0.021(2)
C10 0.156(4) 0.108(3) 0.109(3) 0.058(2) 0.000(3) -0.031(3)
C11 0.173(4) 0.094(2) 0.099(3) 0.048(2) -0.016(3) 0.009(3)
C12 0.104(2) 0.101(2) 0.075(2) 0.0340(18) -0.0158(17) 0.0005(18)
C13 0.0466(11) 0.0532(11) 0.0565(12) 0.0242(10) 0.0109(9) 0.0081(8)
C14 0.0462(11) 0.0700(14) 0.0566(13) 0.0293(11) 0.0102(9) 0.0044(9)
C15 0.0449(12) 0.0821(16) 0.0741(17) 0.0399(14) 0.0092(11) 0.0029(10)
C16 0.0575(13) 0.0738(15) 0.0720(17) 0.0322(13) -0.0052(12) -0.0033(11)
C17 0.0704(16) 0.0908(19) 0.0542(15) 0.0066(13) 0.0008(12) 0.0134(13)
C18 0.0549(13) 0.0866(17) 0.0615(15) 0.0118(13) 0.0127(11) 0.0143(12)
C19 0.0507(11) 0.0624(13) 0.0443(11) 0.0191(10) 0.0030(9) 0.0104(9)
C20 0.0623(14) 0.0646(14) 0.0673(15) 0.0250(12) 0.0050(11) 0.0062(11)
C21 0.0905(19) 0.0662(16) 0.0748(18) 0.0264(14) 0.0003(14) 0.0035(14)
C22 0.106(2) 0.0724(17) 0.0718(18) 0.0245(14) 0.0005(16) 0.0287(16)
C23 0.0855(19) 0.095(2) 0.0736(18) 0.0328(16) 0.0131(14) 0.0434(16)
C24 0.0585(13) 0.0854(17) 0.0588(14) 0.0328(13) 0.0088(11) 0.0231(12)
C25 0.132(3) 0.087(2) 0.101(2) 0.0281(19) -0.003(2) -0.036(2)
C26 0.148(3) 0.112(2) 0.083(2) 0.0592(19) 0.033(2) 0.036(2)
C27 0.114(3) 0.112(3) 0.198(4) 0.092(3) 0.059(3) 0.049(2)
C28 0.0539(11) 0.0455(10) 0.0483(11) 0.0173(9) 0.0125(9) 0.0077(8)
C29 0.0578(12) 0.0499(11) 0.0513(12) 0.0194(10) 0.0103(10) 0.0099(9)
C30 0.0524(11) 0.0564(12) 0.0530(12) 0.0223(10) 0.0124(9) 0.0099(9)
C31 0.0596(12) 0.0479(11) 0.0480(11) 0.0162(9) 0.0097(9) 0.0040(9)
C32 0.131(2) 0.0615(15) 0.0510(14) 0.0152(12) 0.0113(15) -0.0258(15)
C33 0.237(5) 0.0729(19) 0.0529(17) 0.0207(14) 0.034(2) -0.008(2)
C34 0.110(2) 0.0613(14) 0.0398(12) 0.0174(11) 0.0112(12) 0.0046(14)
C35 0.099(2) 0.099(2) 0.092(2) 0.0073(19) 0.0262(19) 0.0274(19)
C36 0.153(4) 0.107(3) 0.131(4) -0.003(3) 0.072(3) -0.039(3)
C37 0.262(8) 0.094(3) 0.086(3) 0.037(2) 0.028(4) -0.012(4)
C38 0.211(5) 0.098(3) 0.080(2) 0.024(2) -0.029(3) 0.060(3)
C39 0.091(2) 0.114(3) 0.075(2) 0.0163(19) -0.0143(16) 0.004(2)
C40 0.0543(11) 0.0465(10) 0.0517(12) 0.0203(9) 0.0131(9) 0.0072(8)
C41 0.0595(13) 0.0633(13) 0.0584(13) 0.0215(11) 0.0163(10) 0.0082(10)
C42 0.0535(13) 0.0841(17) 0.0843(19) 0.0393(15) 0.0150(12) 0.0095(12)
C43 0.0620(15) 0.0873(18) 0.0771(18) 0.0380(15) -0.0061(13) -0.0021(12)
C44 0.0768(17) 0.0901(18) 0.0542(14) 0.0209(13) -0.0010(13) 0.0050(14)
C45 0.0628(14) 0.0728(15) 0.0505(13) 0.0149(11) 0.0118(11) 0.0103(11)
C46 0.0592(13) 0.0561(12) 0.0532(13) 0.0194(10) 0.0002(10) 0.0117(9)
C47 0.0764(16) 0.0595(14) 0.0680(16) 0.0234(12) 0.0044(12) 0.0045(11)
C48 0.109(2) 0.0635(16) 0.0814(19) 0.0303(14) 0.0007(17) 0.0000(15)
C49 0.127(3) 0.0618(16) 0.083(2) 0.0264(15) -0.0149(19) 0.0228(17)
C50 0.100(2) 0.0784(19) 0.100(2) 0.0252(17) 0.0058(18) 0.0427(17)
C51 0.0701(16) 0.0703(16) 0.0882(19) 0.0278(14) 0.0102(14) 0.0266(12)
C52 0.092(2) 0.115(3) 0.237(5) 0.090(3) 0.018(3) -0.020(2)
C53 0.241(5) 0.131(3) 0.094(3) 0.068(2) 0.081(3) 0.078(3)
C54 0.143(3) 0.0710(17) 0.096(2) 0.0419(17) 0.050(2) 0.0358(17)

loop_
_atom_type_symbol
_atom_type_description
_atom_type_scat_dispersion_real
_atom_type_scat_dispersion_imag
_atom_type_scat_source
C C 0.0033 0.0016 'International Tables Vol C Tables 4.2.6.8 and 6.1.1.4'
H H 0.0000 0.0000 'International Tables Vol C Tables 4.2.6.8 and 6.1.1.4'
N N 0.0061 0.0033 'International Tables Vol C Tables 4.2.6.8 and 6.1.1.4'
Si Si 0.0817 0.0704 'International Tables Vol C Tables 4.2.6.8 and 6.1.1.4'

loop_
_geom_angle_atom_site_label_1
_geom_angle_atom_site_label_2
_geom_angle_atom_site_label_3
_geom_angle
C26 Si1 C27 110.29(18)
C26 Si1 C25 111.84(17)
C27 Si1 C25 110.17(19)
C26 Si1 C3 110.75(13)
C27 Si1 C3 105.05(12)
C25 Si1 C3 108.50(13)
C54 Si2 C52 108.85(18)
C54 Si2 C53 111.01(17)
C52 Si2 C53 112.9(2)
C54 Si2 C30 105.09(11)
C52 Si2 C30 110.90(14)
C53 Si2 C30 107.86(15)
N2 N1 C4 109.28(19)
N1 N2 N3 107.50(19)
N2 N3 C5 109.86(19)
N2 N3 C6 119.1(2)
C5 N3 C6 130.9(2)
N5 N4 C19 109.60(17)
N5 N4 C3 118.40(17)
C19 N4 C3 131.99(16)
N6 N5 N4 109.01(19)
N5 N6 C24 108.45(19)
N8 N7 C32 110.0(2)
N8 N7 C33 119.9(2)
C32 N7 C33 129.9(2)
N7 N8 N9 107.4(2)
N8 N9 C31 109.72(19)
N11 N10 C46 109.46(18)
N11 N10 C30 118.77(17)
C46 N10 C30 131.76(18)
N12 N11 N10 109.3(2)
N11 N12 C51 108.1(2)
C2 C1 C4 118.54(19)
C2 C1 C13 121.3(2)
C4 C1 C13 120.20(16)
C3 C2 C1 174.3(2)
C2 C3 N4 120.68(19)
C2 C3 Si1 119.22(17)
N4 C3 Si1 120.10(13)
N1 C4 C5 106.9(2)
N1 C4 C1 122.32(18)
C5 C4 C1 130.72(19)
N3 C5 C4 106.38(19)
N3 C6 C7 111.5(2)
C8 C7 C12 118.2(3)
C8 C7 C6 120.3(3)
C12 C7 C6 121.5(3)
C9 C8 C7 122.1(4)
C8 C9 C10 119.0(4)
C11 C10 C9 121.5(4)
C10 C11 C12 119.6(4)
C7 C12 C11 119.5(3)
C14 C13 C18 118.0(2)
C14 C13 C1 121.62(19)
C18 C13 C1 120.34(18)
C15 C14 C13 120.6(2)
C16 C15 C14 120.7(2)
C15 C16 C17 119.5(2)
C16 C17 C18 120.5(2)
C17 C18 C13 120.7(2)
N4 C19 C24 103.96(18)
N4 C19 C20 134.1(2)
C24 C19 C20 122.0(2)
C21 C20 C19 116.0(2)
C20 C21 C22 122.8(3)
C23 C22 C21 121.1(3)
C22 C23 C24 116.9(3)
N6 C24 C19 109.0(2)
N6 C24 C23 129.8(2)
C19 C24 C23 121.2(2)
C29 C28 C31 118.38(19)
C29 C28 C40 121.15(19)
C31 C28 C40 120.47(17)
C30 C29 C28 174.0(2)
C29 C30 N10 120.54(18)
C29 C30 Si2 119.21(17)
N10 C30 Si2 120.16(14)
N9 C31 C32 106.3(2)
N9 C31 C28 122.10(18)
C32 C31 C28 131.56(19)
N7 C32 C31 106.4(2)
N7 C33 C34 111.9(2)
C35 C34 C39 117.1(3)
C35 C34 C33 120.1(3)
C39 C34 C33 122.8(3)
C36 C35 C34 122.1(4)
C37 C36 C35 119.9(5)
C36 C37 C38 123.4(5)
C37 C38 C39 117.7(4)
C34 C39 C38 119.7(4)
C41 C40 C45 117.9(2)
C41 C40 C28 121.74(19)
C45 C40 C28 120.34(18)
C40 C41 C42 120.3(2)
C43 C42 C41 121.0(2)
C42 C43 C44 119.1(2)
C43 C44 C45 120.7(2)
C44 C45 C40 121.0(2)
N10 C46 C51 104.2(2)
N10 C46 C47 134.2(2)
C51 C46 C47 121.6(2)
C48 C47 C46 116.4(3)
C47 C48 C49 122.3(3)
C50 C49 C48 121.5(3)
C49 C50 C51 117.6(3)
C46 C51 N12 109.0(2)
C46 C51 C50 120.7(3)
N12 C51 C50 130.3(3)

loop_
_geom_bond_atom_site_label_1
_geom_bond_atom_site_label_2
_geom_bond_distance
Si1 C26 1.844(3)
Si1 C27 1.846(3)
Si1 C25 1.847(3)
Si1 C3 1.907(2)
Si2 C54 1.838(3)
Si2 C52 1.856(4)
Si2 C53 1.857(4)
Si2 C30 1.899(2)
N1 N2 1.315(3)
N1 C4 1.355(3)
N2 N3 1.335(3)
N3 C5 1.338(3)
N3 C6 1.467(3)
N4 N5 1.368(2)
N4 C19 1.373(3)
N4 C3 1.425(3)
N5 N6 1.290(3)
N6 C24 1.379(3)
N7 N8 1.300(3)
N7 C32 1.335(3)
N7 C33 1.463(3)
N8 N9 1.316(3)
N9 C31 1.332(3)
N10 N11 1.368(3)
N10 C46 1.375(3)
N10 C30 1.424(3)
N11 N12 1.295(3)
N12 C51 1.386(3)
C1 C2 1.320(3)
C1 C4 1.479(3)
C1 C13 1.491(3)
C2 C3 1.302(3)
C4 C5 1.364(3)
C6 C7 1.500(4)
C7 C8 1.382(4)
C7 C12 1.382(4)
C8 C9 1.357(5)
C9 C10 1.360(6)
C10 C11 1.357(6)
C11 C12 1.399(5)
C13 C14 1.386(3)
C13 C18 1.387(3)
C14 C15 1.385(3)
C15 C16 1.361(3)
C16 C17 1.371(3)
C17 C18 1.381(3)
C19 C24 1.385(3)
C19 C20 1.399(3)
C20 C21 1.375(4)
C21 C22 1.397(4)
C22 C23 1.375(4)
C23 C24 1.404(4)
C28 C29 1.326(3)
C28 C31 1.477(3)
C28 C40 1.493(3)
C29 C30 1.298(3)
C31 C32 1.354(3)
C33 C34 1.500(4)
C34 C35 1.370(4)
C34 C39 1.373(5)
C35 C36 1.343(6)
C36 C37 1.288(7)
C37 C38 1.338(7)
C38 C39 1.412(5)
C40 C41 1.392(3)
C40 C45 1.393(3)
C41 C42 1.394(3)
C42 C43 1.369(4)
C43 C44 1.376(4)
C44 C45 1.381(3)
C46 C51 1.384(3)
C46 C47 1.389(3)
C47 C48 1.372(4)
C48 C49 1.388(4)
C49 C50 1.352(4)
C50 C51 1.402(4)

loop_
_geom_torsion_atom_site_label_1
_geom_torsion_atom_site_label_2
_geom_torsion_atom_site_label_3
_geom_torsion_atom_site_label_4
_geom_torsion
C4 N1 N2 N3 -0.3(3)
N1 N2 N3 C5 1.0(3)
N1 N2 N3 C6 177.3(3)
C19 N4 N5 N6 -0.3(3)
C3 N4 N5 N6 -179.02(19)
N4 N5 N6 C24 0.3(3)
C32 N7 N8 N9 1.3(4)
C33 N7 N8 N9 175.9(3)
N7 N8 N9 C31 0.7(4)
C46 N10 N11 N12 0.1(3)
C30 N10 N11 N12 178.8(2)
N10 N11 N12 C51 0.4(4)
C4 C1 C2 C3 97(2)
C13 C1 C2 C3 -83(2)
C1 C2 C3 N4 172(2)
C1 C2 C3 Si1 -9(2)
N5 N4 C3 C2 169.5(2)
C19 N4 C3 C2 -8.9(3)
N5 N4 C3 Si1 -10.4(3)
C19 N4 C3 Si1 171.17(17)
C26 Si1 C3 C2 133.4(2)
C27 Si1 C3 C2 14.3(2)
C25 Si1 C3 C2 -103.5(2)
C26 Si1 C3 N4 -46.7(2)
C27 Si1 C3 N4 -165.8(2)
C25 Si1 C3 N4 76.4(2)
N2 N1 C4 C5 -0.5(3)
N2 N1 C4 C1 178.6(2)
C2 C1 C4 N1 -46.2(3)
C13 C1 C4 N1 134.0(2)
C2 C1 C4 C5 132.6(3)
C13 C1 C4 C5 -47.2(3)
N2 N3 C5 C4 -1.3(3)
C6 N3 C5 C4 -177.0(3)
N1 C4 C5 N3 1.1(3)
C1 C4 C5 N3 -177.9(2)
N2 N3 C6 C7 167.5(3)
C5 N3 C6 C7 -17.2(5)
N3 C6 C7 C8 90.8(4)
N3 C6 C7 C12 -88.7(3)
C12 C7 C8 C9 0.2(5)
C6 C7 C8 C9 -179.2(3)
C7 C8 C9 C10 -1.5(5)
C8 C9 C10 C11 1.8(6)
C9 C10 C11 C12 -0.8(6)
C8 C7 C12 C11 0.8(4)
C6 C7 C12 C11 -179.8(3)
C10 C11 C12 C7 -0.5(5)
C2 C1 C13 C14 164.6(2)
C4 C1 C13 C14 -15.5(3)
C2 C1 C13 C18 -13.3(3)
C4 C1 C13 C18 166.5(2)
C18 C13 C14 C15 0.0(3)
C1 C13 C14 C15 -178.03(19)
C13 C14 C15 C16 -0.1(3)
C14 C15 C16 C17 0.2(4)
C15 C16 C17 C18 -0.3(4)
C16 C17 C18 C13 0.2(4)
C14 C13 C18 C17 0.0(4)
C1 C13 C18 C17 178.0(2)
N5 N4 C19 C24 0.1(2)
C3 N4 C19 C24 178.7(2)
N5 N4 C19 C20 178.8(2)
C3 N4 C19 C20 -2.7(4)
N4 C19 C20 C21 -179.3(2)
C24 C19 C20 C21 -0.8(3)
C19 C20 C21 C22 0.0(4)
C20 C21 C22 C23 0.4(4)
C21 C22 C23 C24 0.0(4)
N5 N6 C24 C19 -0.2(3)
N5 N6 C24 C23 179.7(3)
N4 C19 C24 N6 0.0(2)
C20 C19 C24 N6 -178.8(2)
N4 C19 C24 C23 -179.9(2)
C20 C19 C24 C23 1.3(4)
C22 C23 C24 N6 179.3(3)
C22 C23 C24 C19 -0.8(4)
C31 C28 C29 C30 93(2)
C40 C28 C29 C30 -88(2)
C28 C29 C30 N10 174(2)
C28 C29 C30 Si2 -3(2)
N11 N10 C30 C29 -176.4(2)
C46 N10 C30 C29 1.9(4)
N11 N10 C30 Si2 0.1(3)
C46 N10 C30 Si2 178.43(18)
C54 Si2 C30 C29 -10.0(2)
C52 Si2 C30 C29 -127.5(2)
C53 Si2 C30 C29 108.5(2)
C54 Si2 C30 N10 173.4(2)
C52 Si2 C30 N10 55.9(2)
C53 Si2 C30 N10 -68.1(2)
N8 N9 C31 C32 -2.4(4)
N8 N9 C31 C28 177.8(2)
C29 C28 C31 N9 -45.7(3)
C40 C28 C31 N9 135.2(2)
C29 C28 C31 C32 134.6(3)
C40 C28 C31 C32 -44.6(4)
N8 N7 C32 C31 -2.8(4)
C33 N7 C32 C31 -176.7(3)
N9 C31 C32 N7 3.1(3)
C28 C31 C32 N7 -177.1(2)
N8 N7 C33 C34 147.0(3)
C32 N7 C33 C34 -39.6(5)
N7 C33 C34 C35 106.7(4)
N7 C33 C34 C39 -73.8(4)
C39 C34 C35 C36 -0.1(5)
C33 C34 C35 C36 179.5(3)
C34 C35 C36 C37 -0.4(7)
C35 C36 C37 C38 -0.4(8)
C36 C37 C38 C39 1.5(8)
C35 C34 C39 C38 1.2(4)
C33 C34 C39 C38 -178.3(3)
C37 C38 C39 C34 -1.9(6)
C29 C28 C40 C41 165.9(2)
C31 C28 C40 C41 -15.0(3)
C29 C28 C40 C45 -13.6(3)
C31 C28 C40 C45 165.46(19)
C45 C40 C41 C42 -0.8(3)
C28 C40 C41 C42 179.66(19)
C40 C41 C42 C43 0.1(4)
C41 C42 C43 C44 1.2(4)
C42 C43 C44 C45 -1.9(4)
C43 C44 C45 C40 1.2(4)
C41 C40 C45 C44 0.1(3)
C28 C40 C45 C44 179.7(2)
N11 N10 C46 C51 -0.6(3)
C30 N10 C46 C51 -179.0(2)
N11 N10 C46 C47 178.7(3)
C30 N10 C46 C47 0.3(4)
N10 C46 C47 C48 -179.7(2)
C51 C46 C47 C48 -0.5(4)
C46 C47 C48 C49 -0.2(4)
C47 C48 C49 C50 1.4(5)
C48 C49 C50 C51 -1.7(5)
N10 C46 C51 N12 0.9(3)
C47 C46 C51 N12 -178.5(2)
N10 C46 C51 C50 179.6(2)
C47 C46 C51 C50 0.2(4)
N11 N12 C51 C46 -0.8(4)
N11 N12 C51 C50 -179.4(3)
C49 C50 C51 C46 0.9(4)
C49 C50 C51 N12 179.3(3)
